data_2218106
loop_
_publ_author_name
'Koch, Christian'
'G\"orls, Helmar'
'Westerhausen, Matthias'

_publ_section_title
;Bis[(2-pyridylmethyl)(triisopropylsilyl)amido]zinc(II)--toluene--tetrahydrofuran
 (4/2/1)
;
_journal_coeditor_code FJ2104
_journal_issue 5
_journal_name_full 'Acta Crystallographica Section E'
_journal_page_first m664
_journal_paper_doi 10.1107/S160053680800888X
_journal_volume 64
_journal_year 2008
_chemical_formula_iupac '[Zn (C15 H27 N2 Si1)2], 0.5(C7 H8), 0.25(C4 H8 O)'
_chemical_formula_moiety 'C30 H54 N4 Si2 Zn, 0.5(C7 H8), 0.25(C4 H8 O)'
_chemical_formula_sum 'C34.5 H60 N4 O0.25 Si2 Zn'
_chemical_formula_weight 656.44
_chemical_name_systematic
;
Bis[(2-pyridylmethyl)(triisopropylsilyl)amido]zinc(II)--
toluene--tetrahydrofuran (4/2/1)
;
_space_group_IT_number 4
_symmetry_cell_setting monoclinic
_symmetry_space_group_name_Hall 'P 2yb'
_symmetry_space_group_name_H-M 'P 1 21 1'
_atom_sites_solution_hydrogens geom
_atom_sites_solution_primary direct
_atom_sites_solution_secondary difmap
_audit_creation_method SHELXL-97
_cell_angle_alpha 90.00
_cell_angle_beta 91.018(2)
_cell_angle_gamma 90.00
_cell_formula_units_Z 4
_cell_length_a 13.2410(3)
_cell_length_b 17.6223(4)
_cell_length_c 16.7978(5)
_cell_measurement_reflns_used 26798
_cell_measurement_temperature 183(2)
_cell_measurement_theta_max 27.48
_cell_measurement_theta_min 2.26
_cell_volume 3918.93(17)
_computing_cell_refinement 'DENZO (Otwinowski & Minor, 1997)'
_computing_data_collection 'COLLECT (Nonius, 1998)'
_computing_data_reduction 'DENZO (Otwinowski & Minor, 1997)'
_computing_molecular_graphics 'SHELXTL/PC (Sheldrick, 2008)'
_computing_publication_material 'SHELXL97 (Sheldrick, 2008)'
_computing_structure_refinement 'SHELXL97 (Sheldrick, 2008)'
_computing_structure_solution 'SHELXS97 (Sheldrick, 2008)'
_diffrn_ambient_temperature 183(2)
_diffrn_measured_fraction_theta_full 0.995
_diffrn_measured_fraction_theta_max 0.995
_diffrn_measurement_device_type 'Nonius KappaCCD'
_diffrn_measurement_method '\f and \w'
_diffrn_radiation_monochromator graphite
_diffrn_radiation_source 'fine-focus sealed tube'
_diffrn_radiation_type MoK\a
_diffrn_radiation_wavelength 0.71073
_diffrn_reflns_av_R_equivalents 0.0508
_diffrn_reflns_av_sigmaI/netI 0.0952
_diffrn_reflns_limit_h_max 17
_diffrn_reflns_limit_h_min -16
_diffrn_reflns_limit_k_max 21
_diffrn_reflns_limit_k_min -22
_diffrn_reflns_limit_l_max 21
_diffrn_reflns_limit_l_min -21
_diffrn_reflns_number 26798
_diffrn_reflns_theta_full 27.48
_diffrn_reflns_theta_max 27.48
_diffrn_reflns_theta_min 2.26
_exptl_absorpt_coefficient_mu 0.715
_exptl_absorpt_correction_type none
_exptl_crystal_colour colourless
_exptl_crystal_density_diffrn 1.113
_exptl_crystal_density_method 'not measured'
_exptl_crystal_description prism
_exptl_crystal_F_000 1420
_exptl_crystal_size_max 0.04
_exptl_crystal_size_mid 0.04
_exptl_crystal_size_min 0.03
_refine_diff_density_max 1.040
_refine_diff_density_min -0.384
_refine_ls_abs_structure_details 'Flack (1983), 7003 Friedel Pairs'
_refine_ls_abs_structure_Flack -0.026(12)
_refine_ls_extinction_method none
_refine_ls_goodness_of_fit_ref 1.013
_refine_ls_hydrogen_treatment constr
_refine_ls_matrix_type full
_refine_ls_number_parameters 754
_refine_ls_number_reflns 16235
_refine_ls_number_restraints 1
_refine_ls_restrained_S_all 1.013
_refine_ls_R_factor_all 0.0982
_refine_ls_R_factor_gt 0.0611
_refine_ls_shift/su_max 0.001
_refine_ls_shift/su_mean 0.000
_refine_ls_structure_factor_coef Fsqd
_refine_ls_weighting_details 'calc w=1/[\s^2^(Fo^2^)+(0.0995P)^2^] where P=(Fo^2^+2Fc^2^)/3'
_refine_ls_weighting_scheme calc
_refine_ls_wR_factor_gt 0.1525
_refine_ls_wR_factor_ref 0.1732
_reflns_number_gt 11581
_reflns_number_total 16235
_reflns_threshold_expression I>2\s(I)
_cod_data_source_file fj2104.cif
_cod_data_source_block I
_cod_original_sg_symbol_H-M 'P 21'
_cod_original_formula_sum 'C34.5 H60 N4 O0.25 Si2 Zn1'
_cod_database_code 2218106
_cod_database_fobs_code 2218106

loop_
_symmetry_equiv_pos_as_xyz
'x, y, z'
'-x, y+1/2, -z'

loop_
_atom_site_type_symbol
_atom_site_label
_atom_site_fract_x
_atom_site_fract_y
_atom_site_fract_z
_atom_site_U_iso_or_equiv
_atom_site_adp_type
_atom_site_calc_flag
_atom_site_refinement_flags
_atom_site_occupancy
Zn Zn1A 0.33924(4) 1.03552(3) 0.86223(3) 0.02695(15) Uani d . 1
Si Si1A 0.36403(13) 1.01974(8) 1.05506(9) 0.0336(3) Uani d . 1
Si Si2A 0.39898(11) 1.19976(8) 0.78840(9) 0.0291(3) Uani d . 1
N N1A 0.4218(3) 0.9452(2) 0.8080(3) 0.0288(10) Uani d . 1
N N2A 0.3895(3) 0.9918(2) 0.9601(3) 0.0303(10) Uani d . 1
N N3A 0.1902(3) 1.0067(2) 0.8238(3) 0.0283(9) Uani d . 1
N N4A 0.3154(3) 1.1277(2) 0.8040(3) 0.0295(10) Uani d . 1
C C1A 0.4342(4) 0.9266(3) 0.7307(3) 0.0361(13) Uani d . 1
H H1AA 0.4037 0.9576 0.6908 0.043 Uiso calc R 1
C C2A 0.4888(4) 0.8654(3) 0.7081(4) 0.0386(14) Uani d . 1
H H2AA 0.4946 0.8532 0.6533 0.046 Uiso calc R 1
C C3A 0.5357(4) 0.8209(3) 0.7653(4) 0.0391(14) Uani d . 1
H H3AA 0.5751 0.7784 0.7505 0.047 Uiso calc R 1
C C4A 0.5242(4) 0.8395(3) 0.8452(4) 0.0375(13) Uani d . 1
H H4AA 0.5549 0.8094 0.8859 0.045 Uiso calc R 1
C C5A 0.4672(4) 0.9027(3) 0.8644(3) 0.0294(11) Uani d . 1
C C6A 0.4554(4) 0.9278(3) 0.9496(3) 0.0364(13) Uani d . 1
H H6AA 0.4291 0.8846 0.9807 0.044 Uiso calc R 1
H H6AB 0.5229 0.9408 0.9719 0.044 Uiso calc R 1
C C7A 0.3222(5) 0.9345(3) 1.1157(3) 0.0392(14) Uani d . 1
H H7AA 0.3820 0.8999 1.1185 0.047 Uiso calc R 1
C C8A 0.2971(8) 0.9531(4) 1.2026(4) 0.074(3) Uani d . 1
H H8AA 0.2888 0.9059 1.2325 0.111 Uiso calc R 1
H H8AB 0.2342 0.9825 1.2040 0.111 Uiso calc R 1
H H8AC 0.3521 0.9829 1.2267 0.111 Uiso calc R 1
C C9A 0.2378(5) 0.8886(4) 1.0755(4) 0.0481(16) Uani d . 1
H H9AA 0.2219 0.8445 1.1085 0.072 Uiso calc R 1
H H9AB 0.2598 0.8714 1.0231 0.072 Uiso calc R 1
H H9AC 0.1775 0.9204 1.0691 0.072 Uiso calc R 1
C C10A 0.4798(6) 1.0600(4) 1.1099(4) 0.0517(17) Uani d . 1
H H10A 0.4551 1.0833 1.1602 0.062 Uiso calc R 1
C C11A 0.5289(7) 1.1234(5) 1.0628(6) 0.077(3) Uani d . 1
H H11A 0.5757 1.1516 1.0976 0.115 Uiso calc R 1
H H11B 0.4766 1.1579 1.0422 0.115 Uiso calc R 1
H H11C 0.5660 1.1016 1.0183 0.115 Uiso calc R 1
C C12A 0.5593(7) 1.0014(5) 1.1341(5) 0.073(2) Uani d . 1
H H12A 0.6179 1.0271 1.1582 0.109 Uiso calc R 1
H H12B 0.5804 0.9731 1.0870 0.109 Uiso calc R 1
H H12C 0.5307 0.9661 1.1729 0.109 Uiso calc R 1
C C13A 0.2666(6) 1.0980(4) 1.0475(4) 0.0514(17) Uani d . 1
H H13A 0.2860 1.1296 1.0007 0.062 Uiso calc R 1
C C14A 0.2652(7) 1.1533(5) 1.1203(5) 0.072(2) Uiso d . 1
H H14A 0.2125 1.1916 1.1117 0.107 Uiso calc R 1
H H14B 0.3310 1.1783 1.1259 0.107 Uiso calc R 1
H H14C 0.2512 1.1245 1.1688 0.107 Uiso calc R 1
C C15A 0.1574(6) 1.0723(5) 1.0309(5) 0.069(2) Uiso d . 1
H H15A 0.1152 1.1167 1.0190 0.104 Uiso calc R 1
H H15B 0.1315 1.0462 1.0778 0.104 Uiso calc R 1
H H15C 0.1557 1.0377 0.9852 0.104 Uiso calc R 1
C C16A 0.1368(4) 0.9448(3) 0.8358(4) 0.0383(13) Uani d . 1
H H16A 0.1669 0.9045 0.8653 0.046 Uiso calc R 1
C C17A 0.0373(5) 0.9358(4) 0.8068(4) 0.0420(14) Uani d . 1
H H17A -0.0006 0.8914 0.8178 0.050 Uiso calc R 1
C C18A -0.0032(4) 0.9943(4) 0.7615(4) 0.0426(15) Uani d . 1
H H18A -0.0693 0.9896 0.7390 0.051 Uiso calc R 1
C C19A 0.0515(4) 1.0587(3) 0.7490(3) 0.0373(13) Uani d . 1
H H19A 0.0233 1.0995 0.7192 0.045 Uiso calc R 1
C C20A 0.1511(4) 1.0638(3) 0.7812(3) 0.0297(11) Uani d . 1
C C21A 0.2143(4) 1.1347(3) 0.7703(4) 0.0348(13) Uani d . 1
H H21A 0.2190 1.1459 0.7127 0.042 Uiso calc R 1
H H21B 0.1799 1.1781 0.7957 0.042 Uiso calc R 1
C C22A 0.4036(5) 1.2254(4) 0.6770(3) 0.0423(14) Uani d . 1
H H22A 0.3369 1.2495 0.6642 0.051 Uiso calc R 1
C C23A 0.4814(6) 1.2841(4) 0.6574(5) 0.062(2) Uani d . 1
H H23A 0.4769 1.2962 0.6005 0.094 Uiso calc R 1
H H23B 0.5489 1.2644 0.6704 0.094 Uiso calc R 1
H H23C 0.4691 1.3302 0.6885 0.094 Uiso calc R 1
C C24A 0.4098(5) 1.1557(4) 0.6219(4) 0.0495(16) Uani d . 1
H H24A 0.3926 1.1708 0.5672 0.074 Uiso calc R 1
H H24B 0.3622 1.1169 0.6395 0.074 Uiso calc R 1
H H24C 0.4785 1.1352 0.6239 0.074 Uiso calc R 1
C C25A 0.3677(4) 1.2927(3) 0.8403(4) 0.0367(13) Uani d . 1
H H25A 0.4292 1.3256 0.8395 0.044 Uiso calc R 1
C C26A 0.2796(5) 1.3372(4) 0.8017(4) 0.0509(17) Uani d . 1
H H26A 0.2645 1.3818 0.8343 0.076 Uiso calc R 1
H H26B 0.2198 1.3046 0.7980 0.076 Uiso calc R 1
H H26C 0.2984 1.3536 0.7482 0.076 Uiso calc R 1
C C27A 0.3398(6) 1.2793(4) 0.9278(4) 0.0547(18) Uani d . 1
H H27A 0.3273 1.3282 0.9536 0.082 Uiso calc R 1
H H27B 0.3956 1.2533 0.9555 0.082 Uiso calc R 1
H H27C 0.2788 1.2480 0.9299 0.082 Uiso calc R 1
C C28A 0.5249(4) 1.1648(3) 0.8311(4) 0.0374(13) Uani d . 1
H H28A 0.5080 1.1331 0.8785 0.045 Uiso calc R 1
C C29A 0.5978(5) 1.2263(4) 0.8620(5) 0.0540(17) Uani d . 1
H H29A 0.6590 1.2024 0.8841 0.081 Uiso calc R 1
H H29B 0.5651 1.2560 0.9036 0.081 Uiso calc R 1
H H29C 0.6160 1.2599 0.8181 0.081 Uiso calc R 1
C C30A 0.5805(4) 1.1120(4) 0.7742(4) 0.0474(16) Uani d . 1
H H30A 0.6445 1.0959 0.7990 0.071 Uiso calc R 1
H H30B 0.5940 1.1391 0.7246 0.071 Uiso calc R 1
H H30C 0.5386 1.0674 0.7627 0.071 Uiso calc R 1
Zn Zn1B 0.16087(4) 0.72556(3) 0.63234(3) 0.02721(15) Uani d . 1
Si Si1B -0.07885(10) 0.70358(8) 0.59155(9) 0.0284(3) Uani d . 1
Si Si2B 0.31298(11) 0.59836(8) 0.55680(9) 0.0267(3) Uani d . 1
N N1B 0.1792(3) 0.7365(3) 0.7578(3) 0.0299(10) Uani d . 1
N N2B 0.0210(3) 0.7084(3) 0.6574(2) 0.0290(9) Uani d . 1
N N3B 0.2153(3) 0.8345(2) 0.5982(3) 0.0288(10) Uani d . 1
N N4B 0.2689(3) 0.6892(2) 0.5682(3) 0.0297(10) Uani d . 1
C C1B 0.2603(4) 0.7557(3) 0.8026(4) 0.0355(13) Uani d . 1
H H1BA 0.3217 0.7666 0.7765 0.043 Uiso calc R 1
C C2B 0.2587(5) 0.7604(3) 0.8840(4) 0.0371(13) Uani d . 1
H H2BA 0.3174 0.7745 0.9137 0.045 Uiso calc R 1
C C3B 0.1681(5) 0.7437(3) 0.9223(3) 0.0392(14) Uani d . 1
H H3BA 0.1643 0.7454 0.9787 0.047 Uiso calc R 1
C C4B 0.0845(4) 0.7249(3) 0.8760(3) 0.0376(13) Uani d . 1
H H4BA 0.0219 0.7144 0.9007 0.045 Uiso calc R 1
C C5B 0.0914(4) 0.7212(3) 0.7940(3) 0.0291(11) Uani d . 1
C C6B 0.0033(4) 0.6978(4) 0.7420(3) 0.0363(13) Uani d . 1
H H6BA -0.0118 0.6436 0.7519 0.044 Uiso calc R 1
H H6BB -0.0567 0.7277 0.7570 0.044 Uiso calc R 1
C C7B -0.1881(4) 0.7642(4) 0.6286(4) 0.0413(14) Uani d . 1
H H7BA -0.2121 0.7393 0.6783 0.050 Uiso calc R 1
C C8B -0.1581(5) 0.8458(4) 0.6520(4) 0.0527(17) Uiso d . 1
H H8BA -0.2125 0.8690 0.6824 0.079 Uiso calc R 1
H H8BB -0.1465 0.8756 0.6038 0.079 Uiso calc R 1
H H8BC -0.0960 0.8446 0.6847 0.079 Uiso calc R 1
C C9B -0.2801(5) 0.7663(4) 0.5705(4) 0.0527(18) Uani d . 1
H H9BA -0.3357 0.7939 0.5951 0.079 Uiso calc R 1
H H9BB -0.3018 0.7143 0.5583 0.079 Uiso calc R 1
H H9BC -0.2612 0.7919 0.5212 0.079 Uiso calc R 1
C C10B -0.1340(4) 0.6054(3) 0.5768(4) 0.0374(13) Uani d . 1
H H10B -0.1807 0.6078 0.5295 0.045 Uiso calc R 1
C C11B -0.1974(5) 0.5763(4) 0.6491(4) 0.0550(18) Uani d . 1
H H11D -0.2194 0.5240 0.6390 0.083 Uiso calc R 1
H H11E -0.2567 0.6089 0.6555 0.083 Uiso calc R 1
H H11F -0.1556 0.5780 0.6978 0.083 Uiso calc R 1
C C12B -0.0527(5) 0.5458(4) 0.5587(5) 0.0550(18) Uani d . 1
H H12D -0.0838 0.4954 0.5558 0.082 Uiso calc R 1
H H12E -0.0008 0.5463 0.6010 0.082 Uiso calc R 1
H H12F -0.0216 0.5577 0.5076 0.082 Uiso calc R 1
C C13B -0.0279(4) 0.7355(3) 0.4918(3) 0.0360(13) Uani d . 1
H H13B 0.0408 0.7123 0.4882 0.043 Uiso calc R 1
C C14B -0.0876(5) 0.7070(5) 0.4170(4) 0.059(2) Uani d . 1
H H14D -0.0551 0.7257 0.3688 0.088 Uiso calc R 1
H H14E -0.1571 0.7259 0.4185 0.088 Uiso calc R 1
H H14F -0.0882 0.6514 0.4165 0.088 Uiso calc R 1
C C15B -0.0116(6) 0.8202(4) 0.4862(4) 0.0530(17) Uani d . 1
H H15D 0.0324 0.8313 0.4413 0.080 Uiso calc R 1
H H15E 0.0202 0.8386 0.5356 0.080 Uiso calc R 1
H H15F -0.0768 0.8456 0.4779 0.080 Uiso calc R 1
C C16B 0.1863(4) 0.9045(3) 0.6184(3) 0.0355(13) Uani d . 1
H H16B 0.1341 0.9096 0.6560 0.043 Uiso calc R 1
C C17B 0.2275(5) 0.9694(3) 0.5879(4) 0.0409(14) Uani d . 1
H H17B 0.2054 1.0181 0.6046 0.049 Uiso calc R 1
C C18B 0.3011(5) 0.9615(3) 0.5330(4) 0.0389(14) Uani d . 1
H H18B 0.3307 1.0052 0.5098 0.047 Uiso calc R 1
C C19B 0.3321(4) 0.8916(3) 0.5115(4) 0.0382(14) Uani d . 1
H H19B 0.3838 0.8860 0.4734 0.046 Uiso calc R 1
C C20B 0.2881(4) 0.8274(3) 0.5451(3) 0.0301(11) Uani d . 1
C C21B 0.3212(5) 0.7483(3) 0.5243(4) 0.0395(14) Uani d . 1
H H21C 0.3094 0.7401 0.4666 0.047 Uiso calc R 1
H H21D 0.3947 0.7437 0.5351 0.047 Uiso calc R 1
C C22B 0.4494(4) 0.5906(3) 0.5924(4) 0.0370(13) Uani d . 1
H H22B 0.4925 0.6080 0.5476 0.044 Uiso calc R 1
C C23B 0.4844(4) 0.5098(4) 0.6148(4) 0.0450(15) Uani d . 1
H H23D 0.5572 0.5101 0.6264 0.067 Uiso calc R 1
H H23E 0.4699 0.4752 0.5704 0.067 Uiso calc R 1
H H23F 0.4483 0.4927 0.6620 0.067 Uiso calc R 1
C C24B 0.4734(5) 0.6428(4) 0.6644(4) 0.0487(16) Uani d . 1
H H24D 0.5461 0.6415 0.6764 0.073 Uiso calc R 1
H H24E 0.4363 0.6250 0.7109 0.073 Uiso calc R 1
H H24F 0.4529 0.6949 0.6517 0.073 Uiso calc R 1
C C25B 0.3109(4) 0.5733(3) 0.4459(3) 0.0346(12) Uani d . 1
H H25B 0.3441 0.6174 0.4196 0.041 Uiso calc R 1
C C26B 0.2035(5) 0.5727(4) 0.4112(4) 0.0505(16) Uani d . 1
H H26D 0.2059 0.5777 0.3531 0.076 Uiso calc R 1
H H26E 0.1653 0.6152 0.4332 0.076 Uiso calc R 1
H H26F 0.1705 0.5248 0.4249 0.076 Uiso calc R 1
C C27B 0.3714(5) 0.5042(4) 0.4192(4) 0.0442(15) Uani d . 1
H H27D 0.3622 0.4972 0.3616 0.066 Uiso calc R 1
H H27E 0.3476 0.4589 0.4470 0.066 Uiso calc R 1
H H27F 0.4432 0.5122 0.4318 0.066 Uiso calc R 1
C C28B 0.2242(4) 0.5346(3) 0.6128(3) 0.0360(12) Uani d . 1
H H28B 0.1547 0.5518 0.5969 0.043 Uiso calc R 1
C C29B 0.2278(6) 0.4504(4) 0.5911(4) 0.0517(18) Uani d . 1
H H29D 0.1793 0.4224 0.6232 0.078 Uiso calc R 1
H H29E 0.2960 0.4308 0.6015 0.078 Uiso calc R 1
H H29F 0.2105 0.4442 0.5345 0.078 Uiso calc R 1
C C30B 0.2298(5) 0.5435(4) 0.7044(3) 0.0426(14) Uani d . 1
H H30D 0.1673 0.5246 0.7276 0.064 Uiso calc R 1
H H30E 0.2386 0.5972 0.7180 0.064 Uiso calc R 1
H H30F 0.2873 0.5144 0.7257 0.064 Uiso calc R 1
C C1T 0.8334(9) 0.9809(6) 0.9947(7) 0.095(3) Uani d . 1
C C2T 0.7634(8) 0.9935(6) 0.9348(8) 0.107(4) Uani d . 1
H H2TC 0.7270 1.0399 0.9334 0.128 Uiso calc R 1
C C3T 0.7458(7) 0.9415(6) 0.8788(8) 0.098(3) Uani d . 1
H H3TC 0.7008 0.9534 0.8359 0.118 Uiso calc R 1
C C4T 0.7899(8) 0.8722(6) 0.8807(7) 0.090(3) Uani d . 1
H H4TC 0.7739 0.8353 0.8413 0.108 Uiso calc R 1
C C5T 0.8572(8) 0.8567(6) 0.9402(7) 0.095(3) Uani d . 1
H H5TA 0.8879 0.8080 0.9439 0.114 Uiso calc R 1
C C6T 0.8809(7) 0.9125(5) 0.9957(7) 0.083(3) Uani d . 1
H H6TA 0.9314 0.9027 1.0352 0.099 Uiso calc R 1
C C7T 0.8582(12) 1.0359(10) 1.0535(10) 0.160(6) Uiso d . 1
H H7TA 0.9090 1.0150 1.0905 0.240 Uiso calc R 1
H H7TB 0.7974 1.0494 1.0828 0.240 Uiso calc R 1
H H7TC 0.8853 1.0813 1.0278 0.240 Uiso calc R 1
O O1TH 0.8602(9) 1.2011(7) 0.7855(7) 0.079(3) Uiso d P 0.50
C C1TH 0.9455(13) 1.2052(10) 0.8595(11) 0.075(5) Uiso d P 0.50
H H1TA 0.9120 1.2047 0.9117 0.090 Uiso calc PR 0.50
H H1TB 0.9925 1.1616 0.8570 0.090 Uiso calc PR 0.50
C C2TH 0.9996(9) 1.2771(7) 0.8477(8) 0.042(3) Uiso d P 0.50
H H2TA 1.0724 1.2669 0.8404 0.050 Uiso calc PR 0.50
H H2TB 0.9924 1.3097 0.8952 0.050 Uiso calc PR 0.50
C C3TH 0.9563(9) 1.3178(7) 0.7743(7) 0.040(3) Uiso d P 0.50
H H3TA 0.9321 1.3686 0.7903 0.048 Uiso calc PR 0.50
H H3TB 1.0108 1.3250 0.7355 0.048 Uiso calc PR 0.50
C C4TH 0.8709(11) 1.2755(8) 0.7348(9) 0.057(4) Uiso d P 0.50
H H4TA 0.8868 1.2634 0.6789 0.068 Uiso calc PR 0.50
H H4TB 0.8079 1.3057 0.7357 0.068 Uiso calc PR 0.50

loop_
_atom_site_aniso_label
_atom_site_aniso_U_11
_atom_site_aniso_U_22
_atom_site_aniso_U_33
_atom_site_aniso_U_12
_atom_site_aniso_U_13
_atom_site_aniso_U_23
Zn1A 0.0295(3) 0.0243(3) 0.0270(3) 0.0012(3) -0.0014(2) 0.0016(3)
Si1A 0.0493(9) 0.0249(8) 0.0266(8) 0.0012(7) -0.0030(7) -0.0014(6)
Si2A 0.0300(7) 0.0240(7) 0.0333(8) -0.0005(6) 0.0027(6) 0.0021(6)
N1A 0.027(2) 0.031(2) 0.028(2) 0.0009(19) -0.0030(19) -0.0012(19)
N2A 0.036(2) 0.027(2) 0.028(2) 0.0079(19) -0.0021(19) 0.0007(18)
N3A 0.030(2) 0.026(2) 0.028(2) 0.0000(19) -0.0005(18) 0.0020(18)
N4A 0.027(2) 0.028(2) 0.034(3) -0.0008(18) -0.0018(19) 0.0066(19)
C1A 0.039(3) 0.041(3) 0.028(3) -0.002(3) 0.004(2) -0.002(3)
C2A 0.039(3) 0.041(3) 0.036(3) -0.002(3) 0.005(3) -0.012(3)
C3A 0.037(3) 0.037(3) 0.043(4) 0.008(3) 0.005(3) -0.010(3)
C4A 0.042(3) 0.030(3) 0.040(3) 0.009(3) -0.005(3) -0.005(2)
C5A 0.025(2) 0.029(3) 0.034(3) -0.001(2) -0.002(2) -0.003(2)
C6A 0.042(3) 0.031(3) 0.036(3) 0.007(3) -0.004(3) -0.001(2)
C7A 0.056(4) 0.035(3) 0.027(3) 0.002(3) 0.001(3) -0.003(2)
C8A 0.141(8) 0.053(5) 0.029(4) -0.006(5) 0.012(4) 0.000(3)
C9A 0.060(4) 0.040(4) 0.044(4) -0.008(3) 0.013(3) 0.007(3)
C10A 0.076(5) 0.041(4) 0.038(4) -0.009(3) -0.009(3) -0.002(3)
C11A 0.086(6) 0.056(5) 0.087(6) -0.026(4) -0.037(5) 0.009(4)
C12A 0.083(5) 0.058(4) 0.076(6) -0.005(4) -0.051(5) -0.003(4)
C13A 0.074(5) 0.038(3) 0.042(4) 0.009(3) 0.015(3) 0.005(3)
C16A 0.038(3) 0.033(3) 0.044(3) 0.002(3) 0.000(3) 0.003(3)
C17A 0.043(3) 0.037(3) 0.046(4) -0.007(3) 0.003(3) -0.001(3)
C18A 0.031(3) 0.054(4) 0.043(4) 0.001(3) -0.005(3) -0.008(3)
C19A 0.035(3) 0.042(3) 0.035(3) 0.003(3) -0.003(2) 0.001(3)
C20A 0.029(3) 0.031(3) 0.029(3) 0.001(2) -0.001(2) -0.004(2)
C21A 0.031(3) 0.030(3) 0.043(3) -0.001(2) -0.003(2) 0.009(3)
C22A 0.047(3) 0.042(3) 0.038(3) 0.003(3) 0.011(3) 0.006(3)
C23A 0.070(5) 0.061(5) 0.057(5) -0.008(4) 0.023(4) 0.020(4)
C24A 0.053(4) 0.057(4) 0.038(4) 0.009(3) 0.009(3) 0.003(3)
C25A 0.038(3) 0.028(3) 0.043(3) 0.004(2) 0.007(3) -0.002(3)
C26A 0.054(4) 0.031(3) 0.067(5) 0.016(3) -0.001(3) -0.004(3)
C27A 0.076(5) 0.038(3) 0.051(4) -0.001(3) 0.019(4) -0.010(3)
C28A 0.033(3) 0.029(3) 0.050(4) -0.002(2) -0.005(3) -0.004(3)
C29A 0.042(3) 0.047(4) 0.073(5) -0.003(3) -0.007(3) -0.009(4)
C30A 0.033(3) 0.039(3) 0.069(5) 0.009(3) -0.002(3) -0.005(3)
Zn1B 0.0253(3) 0.0298(3) 0.0266(3) 0.0001(3) 0.0029(2) 0.0016(3)
Si1B 0.0259(7) 0.0312(8) 0.0282(7) -0.0013(6) 0.0005(6) -0.0007(6)
Si2B 0.0284(7) 0.0260(7) 0.0259(7) -0.0008(6) 0.0032(6) 0.0002(6)
N1B 0.028(2) 0.034(2) 0.028(2) 0.0022(19) 0.0008(18) 0.0016(19)
N2B 0.028(2) 0.039(3) 0.020(2) 0.0020(19) 0.0014(17) -0.0004(19)
N3B 0.030(2) 0.027(2) 0.029(2) 0.0024(19) -0.0003(19) 0.0031(19)
N4B 0.031(2) 0.030(2) 0.029(2) -0.0008(19) 0.0068(19) 0.0062(19)
C1B 0.029(3) 0.034(3) 0.043(3) -0.004(2) -0.001(2) -0.004(3)
C2B 0.040(3) 0.034(3) 0.037(3) -0.003(3) -0.010(3) -0.005(3)
C3B 0.051(3) 0.039(3) 0.028(3) -0.006(3) 0.001(3) -0.001(2)
C4B 0.040(3) 0.041(3) 0.032(3) 0.002(3) 0.013(2) 0.007(3)
C5B 0.029(2) 0.029(3) 0.030(3) -0.002(2) 0.001(2) 0.005(2)
C6B 0.031(3) 0.054(4) 0.024(3) -0.007(3) -0.001(2) 0.004(3)
C7B 0.035(3) 0.049(4) 0.040(3) 0.010(3) -0.005(3) -0.012(3)
C9B 0.038(3) 0.060(4) 0.060(4) 0.017(3) -0.006(3) -0.012(4)
C10B 0.030(3) 0.045(3) 0.037(3) -0.007(3) -0.005(2) 0.000(3)
C11B 0.057(4) 0.060(4) 0.047(4) -0.024(4) -0.001(3) 0.011(3)
C12B 0.045(4) 0.041(4) 0.078(5) 0.003(3) -0.004(3) -0.014(3)
C13B 0.039(3) 0.040(3) 0.029(3) -0.006(3) 0.001(2) -0.004(3)
C14B 0.059(4) 0.086(6) 0.031(3) -0.019(4) -0.001(3) 0.001(4)
C15B 0.062(4) 0.049(4) 0.047(4) -0.004(3) -0.010(3) 0.011(3)
C16B 0.037(3) 0.034(3) 0.035(3) 0.004(3) 0.003(2) -0.006(2)
C17B 0.054(4) 0.032(3) 0.037(3) 0.007(3) -0.003(3) -0.004(3)
C18B 0.046(3) 0.030(3) 0.041(3) -0.004(3) 0.001(3) 0.007(3)
C19B 0.041(3) 0.035(3) 0.038(3) 0.002(3) 0.009(3) 0.007(3)
C20B 0.026(3) 0.031(3) 0.033(3) 0.002(2) -0.001(2) 0.002(2)
C21B 0.041(3) 0.036(3) 0.042(3) 0.001(3) 0.010(3) 0.007(3)
C22B 0.034(3) 0.035(3) 0.042(3) 0.003(2) -0.001(3) -0.005(3)
C23B 0.036(3) 0.052(4) 0.047(4) 0.019(3) -0.004(3) 0.005(3)
C24B 0.041(3) 0.045(4) 0.059(4) 0.003(3) -0.016(3) -0.017(3)
C25B 0.040(3) 0.033(3) 0.030(3) 0.003(2) 0.003(2) -0.006(2)
C26B 0.060(4) 0.058(4) 0.033(3) -0.003(3) -0.011(3) -0.008(3)
C27B 0.056(4) 0.041(3) 0.036(3) -0.002(3) 0.002(3) -0.007(3)
C28B 0.032(3) 0.042(3) 0.035(3) -0.009(3) -0.001(2) 0.009(3)
C29B 0.062(4) 0.049(4) 0.044(4) -0.028(3) 0.006(3) 0.001(3)
C30B 0.055(4) 0.039(3) 0.034(3) 0.001(3) 0.007(3) 0.003(3)
C1T 0.104(8) 0.078(7) 0.104(8) -0.032(6) 0.027(7) -0.021(6)
C2T 0.081(7) 0.068(6) 0.169(12) -0.011(5) -0.042(8) -0.005(7)
C3T 0.066(6) 0.083(7) 0.145(11) -0.016(5) -0.022(6) 0.007(7)
C4T 0.084(7) 0.093(8) 0.092(8) -0.003(6) 0.009(6) 0.003(6)
C5T 0.093(7) 0.078(7) 0.114(9) 0.012(6) 0.032(7) -0.005(6)
C6T 0.081(6) 0.066(6) 0.102(8) 0.011(5) 0.016(5) 0.016(5)

loop_
_atom_type_symbol
_atom_type_description
_atom_type_scat_dispersion_real
_atom_type_scat_dispersion_imag
_atom_type_scat_source
C C 0.0033 0.0016 'International Tables Vol C Tables 4.2.6.8 and 6.1.1.4'
H H 0.0000 0.0000 'International Tables Vol C Tables 4.2.6.8 and 6.1.1.4'
N N 0.0061 0.0033 'International Tables Vol C Tables 4.2.6.8 and 6.1.1.4'
O O 0.0106 0.0060 'International Tables Vol C Tables 4.2.6.8 and 6.1.1.4'
Si Si 0.0817 0.0704 'International Tables Vol C Tables 4.2.6.8 and 6.1.1.4'
Zn Zn 0.2839 1.4301 'International Tables Vol C Tables 4.2.6.8 and 6.1.1.4'

loop_
_geom_angle_atom_site_label_1
_geom_angle_atom_site_label_2
_geom_angle_atom_site_label_3
_geom_angle
N4A Zn1A N2A 145.65(19)
N4A Zn1A N3A 84.49(17)
N2A Zn1A N3A 117.97(18)
N4A Zn1A N1A 119.56(18)
N2A Zn1A N1A 83.91(17)
N3A Zn1A N1A 99.84(16)
N2A Si1A C13A 107.1(3)
N2A Si1A C7A 109.6(2)
C13A Si1A C7A 114.0(3)
N2A Si1A C10A 112.8(3)
C13A Si1A C10A 107.6(3)
C7A Si1A C10A 105.9(3)
N4A Si2A C25A 115.0(2)
N4A Si2A C28A 105.5(2)
C25A Si2A C28A 107.6(3)
N4A Si2A C22A 110.8(3)
C25A Si2A C22A 104.7(3)
C28A Si2A C22A 113.5(3)
C5A N1A C1A 118.9(5)
C5A N1A Zn1A 109.9(4)
C1A N1A Zn1A 131.2(4)
C6A N2A Si1A 118.1(4)
C6A N2A Zn1A 114.2(3)
Si1A N2A Zn1A 127.7(2)
C16A N3A C20A 120.2(5)
C16A N3A Zn1A 130.4(4)
C20A N3A Zn1A 109.4(3)
C21A N4A Si2A 118.3(3)
C21A N4A Zn1A 114.4(3)
Si2A N4A Zn1A 127.3(2)
N1A C1A C2A 122.4(6)
N1A C1A H1AA 118.8
C2A C1A H1AA 118.8
C1A C2A C3A 119.5(5)
C1A C2A H2AA 120.3
C3A C2A H2AA 120.3
C2A C3A C4A 118.9(5)
C2A C3A H3AA 120.5
C4A C3A H3AA 120.5
C5A C4A C3A 118.8(5)
C5A C4A H4AA 120.6
C3A C4A H4AA 120.6
N1A C5A C4A 121.5(5)
N1A C5A C6A 117.0(5)
C4A C5A C6A 121.5(5)
N2A C6A C5A 114.8(5)
N2A C6A H6AA 108.6
C5A C6A H6AA 108.6
N2A C6A H6AB 108.6
C5A C6A H6AB 108.6
H6AA C6A H6AB 107.5
C9A C7A C8A 111.3(6)
C9A C7A Si1A 113.6(4)
C8A C7A Si1A 114.2(4)
C9A C7A H7AA 105.6
C8A C7A H7AA 105.6
Si1A C7A H7AA 105.6
C7A C8A H8AA 109.5
C7A C8A H8AB 109.5
H8AA C8A H8AB 109.5
C7A C8A H8AC 109.5
H8AA C8A H8AC 109.5
H8AB C8A H8AC 109.5
C7A C9A H9AA 109.5
C7A C9A H9AB 109.5
H9AA C9A H9AB 109.5
C7A C9A H9AC 109.5
H9AA C9A H9AC 109.5
H9AB C9A H9AC 109.5
C11A C10A C12A 109.7(7)
C11A C10A Si1A 111.6(5)
C12A C10A Si1A 114.9(5)
C11A C10A H10A 106.7
C12A C10A H10A 106.7
Si1A C10A H10A 106.7
C10A C11A H11A 109.5
C10A C11A H11B 109.5
H11A C11A H11B 109.5
C10A C11A H11C 109.5
H11A C11A H11C 109.5
H11B C11A H11C 109.5
C10A C12A H12A 109.5
C10A C12A H12B 109.5
H12A C12A H12B 109.5
C10A C12A H12C 109.5
H12A C12A H12C 109.5
H12B C12A H12C 109.5
C15A C13A C14A 107.5(6)
C15A C13A Si1A 115.9(5)
C14A C13A Si1A 114.8(5)
C15A C13A H13A 105.9
C14A C13A H13A 105.9
Si1A C13A H13A 105.9
C13A C14A H14A 109.5
C13A C14A H14B 109.5
H14A C14A H14B 109.5
C13A C14A H14C 109.5
H14A C14A H14C 109.5
H14B C14A H14C 109.5
C13A C15A H15A 109.5
C13A C15A H15B 109.5
H15A C15A H15B 109.5
C13A C15A H15C 109.5
H15A C15A H15C 109.5
H15B C15A H15C 109.5
N3A C16A C17A 122.9(6)
N3A C16A H16A 118.6
C17A C16A H16A 118.6
C18A C17A C16A 117.3(6)
C18A C17A H17A 121.4
C16A C17A H17A 121.4
C19A C18A C17A 120.1(6)
C19A C18A H18A 119.9
C17A C18A H18A 119.9
C18A C19A C20A 119.2(5)
C18A C19A H19A 120.4
C20A C19A H19A 120.4
N3A C20A C19A 120.3(5)
N3A C20A C21A 118.4(5)
C19A C20A C21A 121.2(5)
N4A C21A C20A 113.0(4)
N4A C21A H21A 109.0
C20A C21A H21A 109.0
N4A C21A H21B 109.0
C20A C21A H21B 109.0
H21A C21A H21B 107.8
C23A C22A C24A 111.9(5)
C23A C22A Si2A 114.1(5)
C24A C22A Si2A 113.6(4)
C23A C22A H22A 105.4
C24A C22A H22A 105.4
Si2A C22A H22A 105.4
C22A C23A H23A 109.5
C22A C23A H23B 109.5
H23A C23A H23B 109.5
C22A C23A H23C 109.5
H23A C23A H23C 109.5
H23B C23A H23C 109.5
C22A C24A H24A 109.5
C22A C24A H24B 109.5
H24A C24A H24B 109.5
C22A C24A H24C 109.5
H24A C24A H24C 109.5
H24B C24A H24C 109.5
C26A C25A C27A 106.7(5)
C26A C25A Si2A 114.5(4)
C27A C25A Si2A 111.3(4)
C26A C25A H25A 108.0
C27A C25A H25A 108.0
Si2A C25A H25A 108.0
C25A C26A H26A 109.5
C25A C26A H26B 109.5
H26A C26A H26B 109.5
C25A C26A H26C 109.5
H26A C26A H26C 109.5
H26B C26A H26C 109.5
C25A C27A H27A 109.5
C25A C27A H27B 109.5
H27A C27A H27B 109.5
C25A C27A H27C 109.5
H27A C27A H27C 109.5
H27B C27A H27C 109.5
C30A C28A C29A 109.4(5)
C30A C28A Si2A 112.8(4)
C29A C28A Si2A 116.1(4)
C30A C28A H28A 105.9
C29A C28A H28A 105.9
Si2A C28A H28A 105.9
C28A C29A H29A 109.5
C28A C29A H29B 109.5
H29A C29A H29B 109.5
C28A C29A H29C 109.5
H29A C29A H29C 109.5
H29B C29A H29C 109.5
C28A C30A H30A 109.5
C28A C30A H30B 109.5
H30A C30A H30B 109.5
C28A C30A H30C 109.5
H30A C30A H30C 109.5
H30B C30A H30C 109.5
N4B Zn1B N2B 143.02(19)
N4B Zn1B N1B 120.98(18)
N2B Zn1B N1B 83.74(16)
N4B Zn1B N3B 83.69(17)
N2B Zn1B N3B 122.00(18)
N1B Zn1B N3B 98.73(17)
N2B Si1B C10B 114.9(2)
N2B Si1B C13B 105.8(2)
C10B Si1B C13B 107.3(3)
N2B Si1B C7B 110.1(2)
C10B Si1B C7B 105.1(3)
C13B Si1B C7B 113.8(3)
N4B Si2B C28B 106.5(2)
N4B Si2B C22B 110.9(2)
C28B Si2B C22B 113.4(3)
N4B Si2B C25B 108.9(2)
C28B Si2B C25B 110.4(3)
C22B Si2B C25B 106.7(3)
C1B N1B C5B 119.1(5)
C1B N1B Zn1B 130.8(4)
C5B N1B Zn1B 110.1(3)
C6B N2B Si1B 119.2(3)
C6B N2B Zn1B 113.9(3)
Si1B N2B Zn1B 126.9(2)
C20B N3B C16B 118.1(5)
C20B N3B Zn1B 110.4(3)
C16B N3B Zn1B 131.5(4)
C21B N4B Si2B 116.4(4)
C21B N4B Zn1B 114.3(3)
Si2B N4B Zn1B 129.3(2)
N1B C1B C2B 123.1(5)
N1B C1B H1BA 118.4
C2B C1B H1BA 118.4
C1B C2B C3B 118.3(5)
C1B C2B H2BA 120.8
C3B C2B H2BA 120.8
C4B C3B C2B 118.4(5)
C4B C3B H3BA 120.8
C2B C3B H3BA 120.8
C3B C4B C5B 120.3(5)
C3B C4B H4BA 119.9
C5B C4B H4BA 119.9
N1B C5B C4B 120.8(5)
N1B C5B C6B 117.4(4)
C4B C5B C6B 121.8(5)
N2B C6B C5B 113.3(4)
N2B C6B H6BA 108.9
C5B C6B H6BA 108.9
N2B C6B H6BB 108.9
C5B C6B H6BB 108.9
H6BA C6B H6BB 107.7
C8B C7B C9B 109.6(5)
C8B C7B Si1B 114.2(4)
C9B C7B Si1B 113.6(4)
C8B C7B H7BA 106.2
C9B C7B H7BA 106.2
Si1B C7B H7BA 106.2
C7B C8B H8BA 109.5
C7B C8B H8BB 109.5
H8BA C8B H8BB 109.5
C7B C8B H8BC 109.5
H8BA C8B H8BC 109.5
H8BB C8B H8BC 109.5
C7B C9B H9BA 109.5
C7B C9B H9BB 109.5
H9BA C9B H9BB 109.5
C7B C9B H9BC 109.5
H9BA C9B H9BC 109.5
H9BB C9B H9BC 109.5
C12B C10B C11B 108.4(6)
C12B C10B Si1B 112.4(4)
C11B C10B Si1B 114.0(4)
C12B C10B H10B 107.3
C11B C10B H10B 107.3
Si1B C10B H10B 107.3
C10B C11B H11D 109.5
C10B C11B H11E 109.5
H11D C11B H11E 109.5
C10B C11B H11F 109.5
H11D C11B H11F 109.5
H11E C11B H11F 109.5
C10B C12B H12D 109.5
C10B C12B H12E 109.5
H12D C12B H12E 109.5
C10B C12B H12F 109.5
H12D C12B H12F 109.5
H12E C12B H12F 109.5
C15B C13B C14B 109.9(6)
C15B C13B Si1B 113.6(4)
C14B C13B Si1B 115.6(4)
C15B C13B H13B 105.6
C14B C13B H13B 105.6
Si1B C13B H13B 105.6
C13B C14B H14D 109.5
C13B C14B H14E 109.5
H14D C14B H14E 109.5
C13B C14B H14F 109.5
H14D C14B H14F 109.5
H14E C14B H14F 109.5
C13B C15B H15D 109.5
C13B C15B H15E 109.5
H15D C15B H15E 109.5
C13B C15B H15F 109.5
H15D C15B H15F 109.5
H15E C15B H15F 109.5
N3B C16B C17B 123.9(5)
N3B C16B H16B 118.1
C17B C16B H16B 118.1
C18B C17B C16B 117.6(6)
C18B C17B H17B 121.2
C16B C17B H17B 121.2
C19B C18B C17B 119.9(6)
C19B C18B H18B 120.1
C17B C18B H18B 120.1
C18B C19B C20B 120.0(5)
C18B C19B H19B 120.0
C20B C19B H19B 120.0
N3B C20B C19B 120.5(5)
N3B C20B C21B 117.4(5)
C19B C20B C21B 122.1(5)
N4B C21B C20B 113.7(5)
N4B C21B H21C 108.8
C20B C21B H21C 108.8
N4B C21B H21D 108.8
C20B C21B H21D 108.8
H21C C21B H21D 107.7
C23B C22B C24B 107.5(5)
C23B C22B Si2B 115.1(4)
C24B C22B Si2B 112.6(4)
C23B C22B H22B 107.1
C24B C22B H22B 107.1
Si2B C22B H22B 107.1
C22B C23B H23D 109.5
C22B C23B H23E 109.5
H23D C23B H23E 109.5
C22B C23B H23F 109.5
H23D C23B H23F 109.5
H23E C23B H23F 109.5
C22B C24B H24D 109.5
C22B C24B H24E 109.5
H24D C24B H24E 109.5
C22B C24B H24F 109.5
H24D C24B H24F 109.5
H24E C24B H24F 109.5
C26B C25B C27B 111.8(5)
C26B C25B Si2B 111.8(4)
C27B C25B Si2B 118.1(4)
C26B C25B H25B 104.6
C27B C25B H25B 104.6
Si2B C25B H25B 104.6
C25B C26B H26D 109.5
C25B C26B H26E 109.5
H26D C26B H26E 109.5
C25B C26B H26F 109.5
H26D C26B H26F 109.5
H26E C26B H26F 109.5
C25B C27B H27D 109.5
C25B C27B H27E 109.5
H27D C27B H27E 109.5
C25B C27B H27F 109.5
H27D C27B H27F 109.5
H27E C27B H27F 109.5
C29B C28B C30B 109.6(5)
C29B C28B Si2B 115.8(4)
C30B C28B Si2B 114.5(4)
C29B C28B H28B 105.3
C30B C28B H28B 105.3
Si2B C28B H28B 105.3
C28B C29B H29D 109.5
C28B C29B H29E 109.5
H29D C29B H29E 109.5
C28B C29B H29F 109.5
H29D C29B H29F 109.5
H29E C29B H29F 109.5
C28B C30B H30D 109.5
C28B C30B H30E 109.5
H30D C30B H30E 109.5
C28B C30B H30F 109.5
H30D C30B H30F 109.5
H30E C30B H30F 109.5
C6T C1T C2T 117.2(10)
C6T C1T C7T 119.8(13)
C2T C1T C7T 123.0(12)
C3T C2T C1T 120.9(11)
C3T C2T H2TC 119.5
C1T C2T H2TC 119.5
C2T C3T C4T 122.3(11)
C2T C3T H3TC 118.8
C4T C3T H3TC 118.8
C3T C4T C5T 118.5(11)
C3T C4T H4TC 120.7
C5T C4T H4TC 120.7
C4T C5T C6T 119.3(10)
C4T C5T H5TA 120.3
C6T C5T H5TA 120.3
C1T C6T C5T 121.5(11)
C1T C6T H6TA 119.3
C5T C6T H6TA 119.3
C1T C7T H7TA 109.5
C1T C7T H7TB 109.5
H7TA C7T H7TB 109.5
C1T C7T H7TC 109.5
H7TA C7T H7TC 109.5
H7TB C7T H7TC 109.5
C4TH O1TH C1TH 107.6(11)
C2TH C1TH O1TH 105.2(12)
C2TH C1TH H1TA 110.7
O1TH C1TH H1TA 110.7
C2TH C1TH H1TB 110.7
O1TH C1TH H1TB 110.7
H1TA C1TH H1TB 108.8
C1TH C2TH C3TH 109.7(11)
C1TH C2TH H2TA 109.7
C3TH C2TH H2TA 109.7
C1TH C2TH H2TB 109.7
C3TH C2TH H2TB 109.7
H2TA C2TH H2TB 108.2
C4TH C3TH C2TH 113.1(11)
C4TH C3TH H3TA 109.0
C2TH C3TH H3TA 109.0
C4TH C3TH H3TB 109.0
C2TH C3TH H3TB 109.0
H3TA C3TH H3TB 107.8
C3TH C4TH O1TH 104.5(11)
C3TH C4TH H4TA 110.9
O1TH C4TH H4TA 110.9
C3TH C4TH H4TB 110.9
O1TH C4TH H4TB 110.9
H4TA C4TH H4TB 108.9

loop_
_geom_bond_atom_site_label_1
_geom_bond_atom_site_label_2
_geom_bond_distance
Zn1A N4A 1.920(4)
Zn1A N2A 1.924(4)
Zn1A N3A 2.127(4)
Zn1A N1A 2.143(4)
Si1A N2A 1.709(5)
Si1A C13A 1.891(7)
Si1A C7A 1.902(6)
Si1A C10A 1.911(7)
Si2A N4A 1.708(4)
Si2A C25A 1.904(6)
Si2A C28A 1.906(6)
Si2A C22A 1.926(6)
N1A C5A 1.341(7)
N1A C1A 1.352(7)
N2A C6A 1.438(7)
N3A C16A 1.317(7)
N3A C20A 1.335(7)
N4A C21A 1.449(7)
C1A C2A 1.357(8)
C1A H1AA 0.9500
C2A C3A 1.379(8)
C2A H2AA 0.9500
C3A C4A 1.392(8)
C3A H3AA 0.9500
C4A C5A 1.387(8)
C4A H4AA 0.9500
C5A C6A 1.508(8)
C6A H6AA 0.9900
C6A H6AB 0.9900
C7A C9A 1.528(9)
C7A C8A 1.539(9)
C7A H7AA 1.0000
C8A H8AA 0.9800
C8A H8AB 0.9800
C8A H8AC 0.9800
C9A H9AA 0.9800
C9A H9AB 0.9800
C9A H9AC 0.9800
C10A C11A 1.522(10)
C10A C12A 1.525(10)
C10A H10A 1.0000
C11A H11A 0.9800
C11A H11B 0.9800
C11A H11C 0.9800
C12A H12A 0.9800
C12A H12B 0.9800
C12A H12C 0.9800
C13A C15A 1.537(11)
C13A C14A 1.563(11)
C13A H13A 1.0000
C14A H14A 0.9800
C14A H14B 0.9800
C14A H14C 0.9800
C15A H15A 0.9800
C15A H15B 0.9800
C15A H15C 0.9800
C16A C17A 1.406(9)
C16A H16A 0.9500
C17A C18A 1.384(9)
C17A H17A 0.9500
C18A C19A 1.364(9)
C18A H18A 0.9500
C19A C20A 1.419(8)
C19A H19A 0.9500
C20A C21A 1.516(8)
C21A H21A 0.9900
C21A H21B 0.9900
C22A C23A 1.502(9)
C22A C24A 1.540(9)
C22A H22A 1.0000
C23A H23A 0.9800
C23A H23B 0.9800
C23A H23C 0.9800
C24A H24A 0.9800
C24A H24B 0.9800
C24A H24C 0.9800
C25A C26A 1.539(8)
C25A C27A 1.540(9)
C25A H25A 1.0000
C26A H26A 0.9800
C26A H26B 0.9800
C26A H26C 0.9800
C27A H27A 0.9800
C27A H27B 0.9800
C27A H27C 0.9800
C28A C30A 1.532(8)
C28A C29A 1.537(8)
C28A H28A 1.0000
C29A H29A 0.9800
C29A H29B 0.9800
C29A H29C 0.9800
C30A H30A 0.9800
C30A H30B 0.9800
C30A H30C 0.9800
Zn1B N4B 1.916(4)
Zn1B N2B 1.930(4)
Zn1B N1B 2.126(4)
Zn1B N3B 2.133(4)
Si1B N2B 1.711(4)
Si1B C10B 1.893(6)
Si1B C13B 1.903(6)
Si1B C7B 1.911(6)
Si2B N4B 1.716(5)
Si2B C28B 1.889(5)
Si2B C22B 1.898(6)
Si2B C25B 1.914(6)
N1B C1B 1.343(7)
N1B C5B 1.348(6)
N2B C6B 1.456(6)
N3B C20B 1.330(7)
N3B C16B 1.338(7)
N4B C21B 1.458(7)
C1B C2B 1.371(8)
C1B H1BA 0.9500
C2B C3B 1.402(8)
C2B H2BA 0.9500
C3B C4B 1.382(8)
C3B H3BA 0.9500
C4B C5B 1.385(7)
C4B H4BA 0.9500
C5B C6B 1.503(7)
C6B H6BA 0.9900
C6B H6BB 0.9900
C7B C8B 1.541(9)
C7B C9B 1.547(8)
C7B H7BA 1.0000
C8B H8BA 0.9800
C8B H8BB 0.9800
C8B H8BC 0.9800
C9B H9BA 0.9800
C9B H9BB 0.9800
C9B H9BC 0.9800
C10B C12B 1.539(9)
C10B C11B 1.574(9)
C10B H10B 1.0000
C11B H11D 0.9800
C11B H11E 0.9800
C11B H11F 0.9800
C12B H12D 0.9800
C12B H12E 0.9800
C12B H12F 0.9800
C13B C15B 1.511(9)
C13B C14B 1.556(8)
C13B H13B 1.0000
C14B H14D 0.9800
C14B H14E 0.9800
C14B H14F 0.9800
C15B H15D 0.9800
C15B H15E 0.9800
C15B H15F 0.9800
C16B C17B 1.368(9)
C16B H16B 0.9500
C17B C18B 1.362(9)
C17B H17B 0.9500
C18B C19B 1.351(8)
C18B H18B 0.9500
C19B C20B 1.396(8)
C19B H19B 0.9500
C20B C21B 1.504(8)
C21B H21C 0.9900
C21B H21D 0.9900
C22B C23B 1.543(8)
C22B C24B 1.549(8)
C22B H22B 1.0000
C23B H23D 0.9800
C23B H23E 0.9800
C23B H23F 0.9800
C24B H24D 0.9800
C24B H24E 0.9800
C24B H24F 0.9800
C25B C26B 1.526(9)
C25B C27B 1.530(8)
C25B H25B 1.0000
C26B H26D 0.9800
C26B H26E 0.9800
C26B H26F 0.9800
C27B H27D 0.9800
C27B H27E 0.9800
C27B H27F 0.9800
C28B C29B 1.529(9)
C28B C30B 1.548(8)
C28B H28B 1.0000
C29B H29D 0.9800
C29B H29E 0.9800
C29B H29F 0.9800
C30B H30D 0.9800
C30B H30E 0.9800
C30B H30F 0.9800
C1T C6T 1.361(14)
C1T C2T 1.373(15)
C1T C7T 1.418(17)
C2T C3T 1.332(15)
C2T H2TC 0.9500
C3T C4T 1.352(14)
C3T H3TC 0.9500
C4T C5T 1.356(14)
C4T H4TC 0.9500
C5T C6T 1.386(14)
C5T H5TA 0.9500
C6T H6TA 0.9500
C7T H7TA 0.9800
C7T H7TB 0.9800
C7T H7TC 0.9800
O1TH C4TH 1.570(18)
O1TH C1TH 1.67(2)
C1TH C2TH 1.47(2)
C1TH H1TA 0.9900
C1TH H1TB 0.9900
C2TH C3TH 1.528(17)
C2TH H2TA 0.9900
C2TH H2TB 0.9900
C3TH C4TH 1.499(18)
C3TH H3TA 0.9900
C3TH H3TB 0.9900
C4TH H4TA 0.9900
C4TH H4TB 0.9900
